data_7127011
loop_
_publ_author_name
'Dorantes, Michael J.'
'Moore, James T.'
'Bill, Eckhard'
'Mienert, Bernd'
'Lu, Connie C.'

_publ_section_title
;
 Bimetallic iron-tin catalyst for N<sub>2</sub> to NH<sub>3</sub> and a
 silyldiazenido model intermediate.
;
_journal_issue 75
_journal_name_full 'Chemical communications (Cambridge, England)'
_journal_page_first 11030
_journal_page_last 11033
_journal_paper_doi 10.1039/d0cc04563b
_journal_volume 56
_journal_year 2020
_chemical_formula_moiety 'C39 H60 N4 P3 Sn, C12 H24 Li O3, C4 H8 O'
_chemical_formula_sum 'C55 H92 Li N4 O4 P3 Sn'
_chemical_formula_weight 1091.86
_chemical_name_common '17092; (THF)3LiSnL'
_chemical_properties_physical Air-sensitive,Moisture-sensitive
_space_group_crystal_system hexagonal
_space_group_IT_number 173
_space_group_name_Hall 'P 6c'
_space_group_name_H-M_alt 'P 63'
_atom_sites_solution_hydrogens geom
_audit_block_doi 10.5517/ccdc.csd.cc25d9xt
_audit_creation_method SHELXL-2016/6
_audit_update_record
;
2020-06-03 deposited with the CCDC.	2020-08-04 downloaded from the CCDC.
;
_cell_angle_alpha 90
_cell_angle_beta 90
_cell_angle_gamma 120
_cell_formula_units_Z 2
_cell_length_a 13.6945(8)
_cell_length_b 13.6945(8)
_cell_length_c 18.3276(11)
_cell_measurement_reflns_used 2931
_cell_measurement_temperature 123(2)
_cell_measurement_theta_max 30.44
_cell_measurement_theta_min 2.81
_cell_volume 2976.7(3)
_computing_cell_refinement 'Bruker SAINT'
_computing_data_collection 'Bruker APEX3'
_computing_data_reduction 'Bruker SAINT'
_computing_molecular_graphics 'ShelXle Rev. 836 (Huebschle, 2011)'
_computing_publication_material 'Bruker SHELXTL'
_computing_structure_refinement 'SHELXL-2016/6 (Sheldrick, 2016)'
_computing_structure_solution 'SHELXS-2013/1 (Sheldrick 1997)'
_diffrn_ambient_temperature 123(2)
_diffrn_measured_fraction_theta_full 0.998
_diffrn_measured_fraction_theta_max 0.996
_diffrn_measurement_device_type 'Bruker PHOTON-II CMOS'
_diffrn_measurement_method '\f and \w scans'
_diffrn_radiation_type MoK\a
_diffrn_radiation_wavelength 0.71073
_diffrn_reflns_av_R_equivalents 0.0672
_diffrn_reflns_av_unetI/netI 0.0381
_diffrn_reflns_Laue_measured_fraction_full 0.998
_diffrn_reflns_Laue_measured_fraction_max 0.996
_diffrn_reflns_limit_h_max 19
_diffrn_reflns_limit_h_min -19
_diffrn_reflns_limit_k_max 19
_diffrn_reflns_limit_k_min -17
_diffrn_reflns_limit_l_max 26
_diffrn_reflns_limit_l_min -23
_diffrn_reflns_number 78284
_diffrn_reflns_point_group_measured_fraction_full 0.997
_diffrn_reflns_point_group_measured_fraction_max 0.979
_diffrn_reflns_theta_full 25.242
_diffrn_reflns_theta_max 30.606
_diffrn_reflns_theta_min 2.809
_diffrn_source 'I\uS 3.0 Microfocus Tube'
_exptl_absorpt_coefficient_mu 0.554
_exptl_absorpt_correction_T_max 0.7461
_exptl_absorpt_correction_T_min 0.6951
_exptl_absorpt_correction_type multi-scan
_exptl_absorpt_process_details 'SADABS, R. Blessing, 1995'
_exptl_crystal_colour colorless
_exptl_crystal_density_diffrn 1.218
_exptl_crystal_density_meas ?
_exptl_crystal_description plate
_exptl_crystal_F_000 1160
_exptl_crystal_size_max 0.130
_exptl_crystal_size_mid 0.110
_exptl_crystal_size_min 0.020
_refine_diff_density_max 0.925
_refine_diff_density_min -0.989
_refine_diff_density_rms 0.076
_refine_ls_abs_structure_details
; 
 Flack x determined using 1705 quotients [(I+)-(I-)]/[(I+)+(I-)] 
 (Parsons, Flack and Wagner, Acta Cryst. B69 (2013) 249-259). 
;
_refine_ls_abs_structure_Flack -0.010(9)
_refine_ls_extinction_method none
_refine_ls_goodness_of_fit_ref 1.091
_refine_ls_hydrogen_treatment constr
_refine_ls_matrix_type full
_refine_ls_number_parameters 266
_refine_ls_number_reflns 5996
_refine_ls_number_restraints 139
_refine_ls_restrained_S_all 1.093
_refine_ls_R_factor_all 0.0820
_refine_ls_R_factor_gt 0.0537
_refine_ls_shift/su_max 0.000
_refine_ls_shift/su_mean 0.000
_refine_ls_structure_factor_coef Fsqd
_refine_ls_weighting_details 'w=1/[\s^2^(Fo^2^)+(0.0503P)^2^+2.8695P] where P=(Fo^2^+2Fc^2^)/3'
_refine_ls_weighting_scheme calc
_refine_ls_wR_factor_gt 0.1196
_refine_ls_wR_factor_ref 0.1326
_reflns_Friedel_coverage 0.911
_reflns_Friedel_fraction_full 0.996
_reflns_Friedel_fraction_max 0.960
_reflns_number_gt 4622
_reflns_number_total 5996
_reflns_threshold_expression 'I > 2\s(I)'
_cod_data_source_file d0cc04563b3.cif
_cod_data_source_block (THF)3LiSnL_17092
_cod_depositor_comments
;
The following automatic conversions were performed:

data item '_exptl_crystal_density_meas' value 'not measured' was
changed to '?' -- the value is perceived as not measured.

Automatic conversion script
Id: cif_fix_values 7556 2019-12-06 15:28:31Z antanas 

 Adding full bibliography for 7127010--7127013.cif.
;
_cod_original_cell_volume 2976.7(4)
_cod_database_code 7127011
_shelx_shelxl_version_number 2016/6
_shelx_space_group_comment
; 
The symmetry employed for this shelxl refinement is uniquely defined 
by the following loop, which should always be used as a source of 
symmetry information in preference to the above space-group names. 
They are only intended as comments. 
;
_shelx_estimated_absorpt_t_min 0.932
_shelx_estimated_absorpt_t_max 0.989

loop_
_space_group_symop_operation_xyz
'x, y, z'
'-y, x-y, z'
'-x+y, -x, z'
'-x, -y, z+1/2'
'y, -x+y, z+1/2'
'x-y, x, z+1/2'

loop_
_atom_site_label
_atom_site_type_symbol
_atom_site_fract_x
_atom_site_fract_y
_atom_site_fract_z
_atom_site_U_iso_or_equiv
_atom_site_adp_type
_atom_site_occupancy
_atom_site_site_symmetry_order
_atom_site_calc_flag
_atom_site_refinement_flags_posn
_atom_site_refinement_flags_adp
_atom_site_refinement_flags_occupancy
_atom_site_disorder_assembly
_atom_site_disorder_group
Sn1 Sn 0.333333 0.666667 0.47964(4) 0.03957(16) Uani 1 3 d S T P C .
P3 P 0.63201(15) 1.02304(15) 0.51684(12) 0.0573(4) Uani 1 1 d . . . . .
N1 N 0.4231(4) 0.8320(4) 0.5292(3) 0.0424(10) Uani 1 1 d . . . . .
N2 N 0.333333 0.666667 0.6258(6) 0.044(2) Uani 1 3 d S T P . .
C1 C 0.3255(5) 0.7643(6) 0.6413(3) 0.0478(13) Uani 1 1 d . . . . .
C2 C 0.2693(7) 0.7728(7) 0.7017(4) 0.0623(18) Uani 1 1 d . . . . .
H2 H 0.234510 0.712093 0.735321 0.075 Uiso 1 1 calc R U . . .
C3 C 0.2639(8) 0.8702(8) 0.7130(5) 0.071(2) Uani 1 1 d . . . . .
H3 H 0.224051 0.876232 0.753508 0.085 Uiso 1 1 calc R U . . .
C4 C 0.3180(7) 0.9589(7) 0.6638(4) 0.0624(19) Uani 1 1 d . . . . .
H4 H 0.316566 1.026653 0.672024 0.075 Uiso 1 1 calc R U . . .
C5 C 0.3736(6) 0.9509(6) 0.6036(4) 0.0568(16) Uani 1 1 d . . . . .
H5 H 0.410348 1.013187 0.571243 0.068 Uiso 1 1 calc R U . . .
C6 C 0.3765(5) 0.8523(5) 0.5896(3) 0.0481(13) Uani 1 1 d . . . . .
C7 C 0.4887(4) 0.9250(4) 0.4794(6) 0.0464(10) Uani 1 1 d . . . . .
H7A H 0.448429 0.967203 0.470753 0.056 Uiso 1 1 calc R U . . .
H7B H 0.496187 0.894761 0.431997 0.056 Uiso 1 1 calc R U . . .
C8 C 0.6991(6) 1.0976(6) 0.4307(5) 0.0600(17) Uani 1 1 d . . . . .
H8 H 0.688066 1.041571 0.391958 0.072 Uiso 1 1 calc R U . . .
C9 C 0.6444(7) 1.1651(6) 0.4076(5) 0.068(2) Uani 1 1 d . . . . .
H9A H 0.679169 1.205510 0.362214 0.102 Uiso 1 1 calc R U . . .
H9B H 0.655033 1.219536 0.445882 0.102 Uiso 1 1 calc R U . . .
H9C H 0.563616 1.114133 0.399669 0.102 Uiso 1 1 calc R U . . .
C10 C 0.8260(7) 1.1796(8) 0.4422(8) 0.105(4) Uani 1 1 d . . . . .
H10A H 0.863814 1.136773 0.453596 0.158 Uiso 1 1 calc R U . . .
H10B H 0.836539 1.230791 0.482616 0.158 Uiso 1 1 calc R U . . .
H10C H 0.858412 1.223540 0.397531 0.158 Uiso 1 1 calc R U . . .
C12 C 0.6829(8) 0.8549(8) 0.4672(9) 0.096(4) Uani 1 1 d . . . . .
H12A H 0.605736 0.805152 0.450064 0.143 Uiso 1 1 calc R U . A 1
H12B H 0.716853 0.809431 0.481469 0.143 Uiso 1 1 calc R U . A 1
H12C H 0.727568 0.906750 0.428039 0.143 Uiso 1 1 calc R U . A 1
Li1 Li 0.333333 0.666667 0.3083(12) 0.052(6) Uani 1 3 d S T P . .
C11 C 0.6808(7) 0.9209(8) 0.5315(6) 0.080(3) Uani 0.77(10) 1 d . . P B 1
H11 H 0.624015 0.863239 0.565398 0.096 Uiso 0.77(10) 1 calc R U P B 1
C13 C 0.7945(19) 0.981(4) 0.577(3) 0.114(11) Uani 0.77(10) 1 d . U P B 1
H13A H 0.799032 0.924895 0.608321 0.171 Uiso 0.77(10) 1 calc R U P B 1
H13B H 0.795771 1.040086 0.607571 0.171 Uiso 0.77(10) 1 calc R U P B 1
H13C H 0.858975 1.013827 0.543676 0.171 Uiso 0.77(10) 1 calc R U P B 1
C11' C 0.6808(7) 0.9209(8) 0.5315(6) 0.080(3) Uani 0.23(10) 1 d . . P B 2
H11' H 0.630170 0.865507 0.568905 0.096 Uiso 0.23(10) 1 calc R U P B 2
C13' C 0.810(8) 0.967(8) 0.558(3) 0.09(2) Uani 0.23(10) 1 d . U P B 2
H13D H 0.825620 0.904422 0.557564 0.128 Uiso 0.23(10) 1 calc R U P B 2
H13E H 0.819891 0.997512 0.607265 0.128 Uiso 0.23(10) 1 calc R U P B 2
H13F H 0.861680 1.025964 0.524432 0.128 Uiso 0.23(10) 1 calc R U P B 2
O1 O 0.3384(9) 0.8030(9) 0.2793(7) 0.084(3) Uani 0.747(11) 1 d D . P C 1
C14 C 0.2483(14) 0.8303(13) 0.2808(11) 0.108(6) Uani 0.747(11) 1 d D . P C 1
H14A H 0.196861 0.794168 0.238934 0.129 Uiso 0.747(11) 1 calc R U P C 1
H14B H 0.204141 0.801380 0.326312 0.129 Uiso 0.747(11) 1 calc R U P C 1
C15 C 0.294(2) 0.9434(19) 0.2771(16) 0.144(7) Uani 0.747(11) 1 d D . P C 1
H15A H 0.293343 0.974027 0.325983 0.173 Uiso 0.747(11) 1 calc R U P C 1
H15B H 0.249118 0.962589 0.243520 0.173 Uiso 0.747(11) 1 calc R U P C 1
C16 C 0.4113(14) 0.9923(10) 0.2500(8) 0.100(4) Uani 0.747(11) 1 d D U P C 1
H16A H 0.417691 1.020566 0.199465 0.120 Uiso 0.747(11) 1 calc R U P C 1
H16B H 0.464190 1.055453 0.281509 0.120 Uiso 0.747(11) 1 calc R U P C 1
C17 C 0.4359(11) 0.9010(11) 0.2523(8) 0.096(4) Uani 0.747(11) 1 d D U P C 1
H17A H 0.454845 0.886385 0.202879 0.115 Uiso 0.747(11) 1 calc R U P C 1
H17B H 0.501085 0.921091 0.284793 0.115 Uiso 0.747(11) 1 calc R U P C 1
O1' O 0.359(3) 0.794(3) 0.2503(16) 0.084(3) Uani 0.253(11) 1 d D . P C 2
C14' C 0.340(3) 0.798(3) 0.1718(16) 0.087(8) Uani 0.253(11) 1 d D . P C 2
H14C H 0.413090 0.834551 0.145409 0.105 Uiso 0.253(11) 1 calc R U P C 2
H14D H 0.292980 0.720589 0.152314 0.105 Uiso 0.253(11) 1 calc R U P C 2
C15' C 0.286(5) 0.859(5) 0.164(2) 0.144(7) Uani 0.253(11) 1 d D . P C 2
H15C H 0.206472 0.807854 0.151188 0.173 Uiso 0.253(11) 1 calc R U P C 2
H15D H 0.321887 0.914287 0.124213 0.173 Uiso 0.253(11) 1 calc R U P C 2
C16' C 0.291(6) 0.921(5) 0.233(3) 0.130(15) Uani 0.253(11) 1 d D U P C 2
H16C H 0.338194 1.003631 0.226533 0.156 Uiso 0.253(11) 1 calc R U P C 2
H16D H 0.215043 0.902559 0.249317 0.156 Uiso 0.253(11) 1 calc R U P C 2
C17' C 0.344(5) 0.879(4) 0.2864(19) 0.117(11) Uani 0.253(11) 1 d D U P C 2
H17C H 0.417725 0.942189 0.302731 0.140 Uiso 0.253(11) 1 calc R U P C 2
H17D H 0.294737 0.847177 0.329705 0.140 Uiso 0.253(11) 1 calc R U P C 2
O2 O -0.006(2) 1.0441(18) 0.3502(12) 0.129(8) Uani 0.3333 1 d D . P D -1
C18 C -0.086(3) 0.988(5) 0.2883(19) 0.133(10) Uani 0.3333 1 d D . P D -1
H18A H -0.142839 0.909757 0.302389 0.159 Uiso 0.3333 1 calc R U P D -1
H18B H -0.126431 1.029223 0.277314 0.159 Uiso 0.3333 1 calc R U P D -1
C19 C -0.028(3) 0.985(6) 0.227(2) 0.129(8) Uani 0.3333 1 d D . P D -1
H19A H -0.060810 0.998280 0.181898 0.154 Uiso 0.3333 1 calc R U P D -1
H19B H -0.030982 0.911994 0.222314 0.154 Uiso 0.3333 1 calc R U P D -1
C20 C 0.089(3) 1.078(3) 0.2379(17) 0.129(8) Uani 0.3333 1 d D . P D -1
H20A H 0.143140 1.059434 0.215152 0.154 Uiso 0.3333 1 calc R U P D -1
H20B H 0.099707 1.149068 0.216564 0.154 Uiso 0.3333 1 calc R U P D -1
C21 C 0.104(2) 1.088(5) 0.3179(17) 0.133(10) Uani 0.3333 1 d D . P D -1
H21A H 0.140474 1.045422 0.335039 0.159 Uiso 0.3333 1 calc R U P D -1
H21B H 0.153219 1.168555 0.331749 0.159 Uiso 0.3333 1 calc R U P D -1

loop_
_atom_site_aniso_label
_atom_site_aniso_U_11
_atom_site_aniso_U_22
_atom_site_aniso_U_33
_atom_site_aniso_U_23
_atom_site_aniso_U_13
_atom_site_aniso_U_12
Sn1 0.04040(19) 0.04040(19) 0.0379(3) 0.000 0.000 0.02020(10)
P3 0.0440(8) 0.0508(9) 0.0667(10) -0.0024(8) -0.0048(8) 0.0158(7)
N1 0.042(2) 0.038(2) 0.043(2) -0.0040(19) -0.0015(19) 0.017(2)
N2 0.047(3) 0.047(3) 0.037(6) 0.000 0.000 0.0237(16)
C1 0.055(4) 0.053(3) 0.038(3) -0.005(3) -0.005(3) 0.029(3)
C2 0.061(4) 0.070(5) 0.051(4) -0.011(3) 0.000(3) 0.030(4)
C3 0.074(5) 0.077(6) 0.061(5) -0.019(4) 0.002(4) 0.038(5)
C4 0.064(4) 0.060(4) 0.066(5) -0.023(4) -0.008(4) 0.033(4)
C5 0.054(4) 0.051(4) 0.067(4) -0.019(3) -0.016(3) 0.027(3)
C6 0.045(3) 0.050(3) 0.049(3) -0.011(3) -0.007(3) 0.024(3)
C7 0.045(2) 0.041(2) 0.050(2) 0.005(4) -0.001(4) 0.020(2)
C8 0.053(4) 0.042(3) 0.080(5) 0.008(3) 0.010(3) 0.020(3)
C9 0.069(5) 0.051(4) 0.086(6) 0.014(4) 0.013(4) 0.031(4)
C10 0.054(5) 0.079(6) 0.157(10) 0.042(6) 0.011(5) 0.014(4)
C12 0.088(6) 0.084(6) 0.140(13) 0.030(7) 0.014(7) 0.062(5)
Li1 0.061(8) 0.061(8) 0.036(12) 0.000 0.000 0.030(4)
C11 0.050(4) 0.079(6) 0.104(7) 0.029(5) 0.005(4) 0.028(4)
C13 0.049(8) 0.135(19) 0.14(2) 0.059(16) -0.004(11) 0.033(10)
C11' 0.050(4) 0.079(6) 0.104(7) 0.029(5) 0.005(4) 0.028(4)
C13' 0.12(5) 0.14(4) 0.04(2) -0.03(3) -0.03(2) 0.09(4)
O1 0.062(5) 0.076(5) 0.111(9) 0.052(6) 0.014(5) 0.032(4)
C14 0.094(10) 0.087(9) 0.156(16) 0.039(10) 0.035(10) 0.056(8)
C15 0.176(16) 0.117(12) 0.172(18) 0.016(14) 0.018(15) 0.096(13)
C16 0.132(11) 0.050(6) 0.090(9) -0.005(6) -0.001(8) 0.025(6)
C17 0.069(7) 0.093(8) 0.098(9) 0.035(7) -0.002(6) 0.019(6)
O1' 0.062(5) 0.076(5) 0.111(9) 0.052(6) 0.014(5) 0.032(4)
C14' 0.07(2) 0.09(2) 0.096(12) 0.036(16) 0.014(16) 0.035(18)
C15' 0.176(16) 0.117(12) 0.172(18) 0.016(14) 0.018(15) 0.096(13)
C16' 0.18(4) 0.07(2) 0.15(3) 0.02(2) 0.00(3) 0.07(2)
C17' 0.14(3) 0.12(2) 0.127(17) 0.063(18) 0.06(2) 0.09(2)
O2 0.102(11) 0.109(15) 0.144(13) -0.079(12) -0.026(12) 0.030(12)
C18 0.086(13) 0.17(3) 0.143(17) -0.045(17) -0.036(12) 0.067(16)
C19 0.102(11) 0.109(15) 0.144(13) -0.079(12) -0.026(12) 0.030(12)
C20 0.102(11) 0.109(15) 0.144(13) -0.079(12) -0.026(12) 0.030(12)
C21 0.086(13) 0.17(3) 0.143(17) -0.045(17) -0.036(12) 0.067(16)

loop_
_atom_type_symbol
_atom_type_description
_atom_type_scat_dispersion_real
_atom_type_scat_dispersion_imag
_atom_type_scat_source
C C 0.0033 0.0016 'International Tables Vol C Tables 4.2.6.8 and 6.1.1.4'
H H 0.0000 0.0000 'International Tables Vol C Tables 4.2.6.8 and 6.1.1.4'
Li Li -0.0003 0.0001 'International Tables Vol C Tables 4.2.6.8 and 6.1.1.4'
N N 0.0061 0.0033 'International Tables Vol C Tables 4.2.6.8 and 6.1.1.4'
O O 0.0106 0.0060 'International Tables Vol C Tables 4.2.6.8 and 6.1.1.4'
P P 0.1023 0.0942 'International Tables Vol C Tables 4.2.6.8 and 6.1.1.4'
Sn Sn -0.6537 1.4246 'International Tables Vol C Tables 4.2.6.8 and 6.1.1.4'

loop_
_geom_angle_atom_site_label_1
_geom_angle_atom_site_label_2
_geom_angle_atom_site_label_3
_geom_angle
_geom_angle_site_symmetry_1
_geom_angle_site_symmetry_3
_geom_angle_publ_flag
N1 Sn1 N1 103.62(15) 2_665 3_565 ?
N1 Sn1 N1 103.62(15) 2_665 . ?
N1 Sn1 N1 103.62(15) 3_565 . ?
N1 Sn1 Li1 114.83(13) 2_665 . ?
N1 Sn1 Li1 114.83(13) 3_565 . ?
N1 Sn1 Li1 114.83(13) . . ?
C11' P3 C8 105.9(4) . . ?
C11 P3 C8 105.9(4) . . ?
C11' P3 C7 99.1(3) . . ?
C11 P3 C7 99.1(3) . . ?
C8 P3 C7 97.8(4) . . ?
C6 N1 C7 118.3(5) . . ?
C6 N1 Sn1 118.2(4) . . ?
C7 N1 Sn1 115.6(4) . . ?
C1 N2 C1 116.1(3) 2_665 . ?
C1 N2 C1 116.1(3) 2_665 3_565 ?
C1 N2 C1 116.1(3) . 3_565 ?
C2 C1 C6 121.5(7) . . ?
C2 C1 N2 123.0(7) . . ?
C6 C1 N2 115.5(6) . . ?
C1 C2 C3 119.9(8) . . ?
C1 C2 H2 120.1 . . ?
C3 C2 H2 120.1 . . ?
C2 C3 C4 118.8(7) . . ?
C2 C3 H3 120.6 . . ?
C4 C3 H3 120.6 . . ?
C5 C4 C3 121.6(7) . . ?
C5 C4 H4 119.2 . . ?
C3 C4 H4 119.2 . . ?
C4 C5 C6 120.6(8) . . ?
C4 C5 H5 119.7 . . ?
C6 C5 H5 119.7 . . ?
N1 C6 C5 125.8(6) . . ?
N1 C6 C1 116.7(6) . . ?
C5 C6 C1 117.5(6) . . ?
N1 C7 P3 111.4(5) . . ?
N1 C7 H7A 109.3 . . ?
P3 C7 H7A 109.3 . . ?
N1 C7 H7B 109.3 . . ?
P3 C7 H7B 109.3 . . ?
H7A C7 H7B 108.0 . . ?
C9 C8 C10 108.4(6) . . ?
C9 C8 P3 108.3(5) . . ?
C10 C8 P3 110.7(7) . . ?
C9 C8 H8 109.8 . . ?
C10 C8 H8 109.8 . . ?
P3 C8 H8 109.8 . . ?
C8 C9 H9A 109.5 . . ?
C8 C9 H9B 109.5 . . ?
H9A C9 H9B 109.5 . . ?
C8 C9 H9C 109.5 . . ?
H9A C9 H9C 109.5 . . ?
H9B C9 H9C 109.5 . . ?
C8 C10 H10A 109.5 . . ?
C8 C10 H10B 109.5 . . ?
H10A C10 H10B 109.5 . . ?
C8 C10 H10C 109.5 . . ?
H10A C10 H10C 109.5 . . ?
H10B C10 H10C 109.5 . . ?
C11 C12 H12A 109.5 . . ?
C11 C12 H12B 109.5 . . ?
H12A C12 H12B 109.5 . . ?
C11 C12 H12C 109.5 . . ?
H12A C12 H12C 109.5 . . ?
H12B C12 H12C 109.5 . . ?
O1 Li1 O1 112.5(7) 2_665 3_565 ?
O1 Li1 O1 112.5(7) 2_665 . ?
O1 Li1 O1 112.5(7) 3_565 . ?
O1 Li1 O1' 19.1(9) 2_665 2_665 ?
O1 Li1 O1' 110.4(14) 3_565 2_665 ?
O1 Li1 O1' 97.7(13) . 2_665 ?
O1' Li1 O1' 92.4(16) 2_665 . ?
O1 Li1 O1' 97.7(13) 2_665 3_565 ?
O1 Li1 O1' 19.1(9) 3_565 3_565 ?
O1 Li1 O1' 110.4(14) . 3_565 ?
O1' Li1 O1' 92.4(15) 2_665 3_565 ?
O1' Li1 O1' 92.4(16) . 3_565 ?
O1 Li1 Sn1 106.2(8) 2_665 . ?
O1 Li1 Sn1 106.2(8) 3_565 . ?
O1 Li1 Sn1 106.2(8) . . ?
O1' Li1 Sn1 123.6(11) 2_665 . ?
O1' Li1 Sn1 123.6(11) . . ?
O1' Li1 Sn1 123.6(11) 3_565 . ?
C12 C11 C13 115(2) . . ?
C12 C11 P3 117.9(7) . . ?
C13 C11 P3 109(2) . . ?
C12 C11 H11 104.8 . . ?
C13 C11 H11 104.8 . . ?
P3 C11 H11 104.8 . . ?
C11 C13 H13A 109.5 . . ?
C11 C13 H13B 109.5 . . ?
H13A C13 H13B 109.5 . . ?
C11 C13 H13C 109.5 . . ?
H13A C13 H13C 109.5 . . ?
H13B C13 H13C 109.5 . . ?
C12 C11' C13' 97(2) . . ?
C12 C11' P3 117.9(7) . . ?
C13' C11' P3 119(3) . . ?
C12 C11' H11' 107.3 . . ?
C13' C11' H11' 107.3 . . ?
P3 C11' H11' 107.3 . . ?
C11' C13' H13D 109.5 . . ?
C11' C13' H13E 109.5 . . ?
H13D C13' H13E 109.5 . . ?
C11' C13' H13F 109.5 . . ?
H13D C13' H13F 109.5 . . ?
H13E C13' H13F 109.5 . . ?
C17 O1 C14 106.3(10) . . ?
C17 O1 Li1 125.1(9) . . ?
C14 O1 Li1 128.6(8) . . ?
C15 C14 O1 109.3(16) . . ?
C15 C14 H14A 109.8 . . ?
O1 C14 H14A 109.8 . . ?
C15 C14 H14B 109.8 . . ?
O1 C14 H14B 109.8 . . ?
H14A C14 H14B 108.3 . . ?
C14 C15 C16 107.8(16) . . ?
C14 C15 H15A 110.1 . . ?
C16 C15 H15A 110.1 . . ?
C14 C15 H15B 110.1 . . ?
C16 C15 H15B 110.1 . . ?
H15A C15 H15B 108.5 . . ?
C17 C16 C15 105.5(13) . . ?
C17 C16 H16A 110.6 . . ?
C15 C16 H16A 110.6 . . ?
C17 C16 H16B 110.6 . . ?
C15 C16 H16B 110.6 . . ?
H16A C16 H16B 108.8 . . ?
O1 C17 C16 108.0(12) . . ?
O1 C17 H17A 110.1 . . ?
C16 C17 H17A 110.1 . . ?
O1 C17 H17B 110.1 . . ?
C16 C17 H17B 110.1 . . ?
H17A C17 H17B 108.4 . . ?
C17' O1' C14' 109(2) . . ?
C17' O1' Li1 117(2) . . ?
C14' O1' Li1 128(3) . . ?
C15' C14' O1' 106(2) . . ?
C15' C14' H14C 110.6 . . ?
O1' C14' H14C 110.6 . . ?
C15' C14' H14D 110.6 . . ?
O1' C14' H14D 110.6 . . ?
H14C C14' H14D 108.7 . . ?
C14' C15' C16' 112(3) . . ?
C14' C15' H15C 109.2 . . ?
C16' C15' H15C 109.2 . . ?
C14' C15' H15D 109.2 . . ?
C16' C15' H15D 109.2 . . ?
H15C C15' H15D 107.9 . . ?
C17' C16' C15' 103(2) . . ?
C17' C16' H16C 111.1 . . ?
C15' C16' H16C 111.1 . . ?
C17' C16' H16D 111.1 . . ?
C15' C16' H16D 111.1 . . ?
H16C C16' H16D 109.1 . . ?
O1' C17' C16' 107(2) . . ?
O1' C17' H17C 110.2 . . ?
C16' C17' H17C 110.2 . . ?
O1' C17' H17D 110.2 . . ?
C16' C17' H17D 110.2 . . ?
H17C C17' H17D 108.5 . . ?
C21 O2 C18 104.6(19) . . ?
C19 C18 O2 110(2) . . ?
C19 C18 H18A 109.6 . . ?
O2 C18 H18A 109.6 . . ?
C19 C18 H18B 109.6 . . ?
O2 C18 H18B 109.6 . . ?
H18A C18 H18B 108.1 . . ?
C18 C19 C20 105(2) . . ?
C18 C19 H19A 110.8 . . ?
C20 C19 H19A 110.8 . . ?
C18 C19 H19B 110.8 . . ?
C20 C19 H19B 110.8 . . ?
H19A C19 H19B 108.9 . . ?
C21 C20 C19 105(3) . . ?
C21 C20 H20A 110.7 . . ?
C19 C20 H20A 110.7 . . ?
C21 C20 H20B 110.7 . . ?
C19 C20 H20B 110.7 . . ?
H20A C20 H20B 108.8 . . ?
O2 C21 C20 107(2) . . ?
O2 C21 H21A 110.3 . . ?
C20 C21 H21A 110.3 . . ?
O2 C21 H21B 110.3 . . ?
C20 C21 H21B 110.3 . . ?
H21A C21 H21B 108.5 . . ?

loop_
_geom_bond_atom_site_label_1
_geom_bond_atom_site_label_2
_geom_bond_distance
_geom_bond_site_symmetry_2
_geom_bond_publ_flag
Sn1 N1 2.163(5) 2_665 ?
Sn1 N1 2.163(5) 3_565 ?
Sn1 N1 2.163(5) . ?
Sn1 Li1 3.14(2) . ?
P3 C11' 1.847(9) . ?
P3 C11 1.847(9) . ?
P3 C8 1.855(8) . ?
P3 C7 1.868(6) . ?
N1 C6 1.373(8) . ?
N1 C7 1.456(8) . ?
N2 C1 1.422(7) 2_665 ?
N2 C1 1.422(7) . ?
N2 C1 1.422(7) 3_565 ?
C1 C2 1.387(10) . ?
C1 C6 1.412(9) . ?
C2 C3 1.387(12) . ?
C2 H2 0.9500 . ?
C3 C4 1.392(13) . ?
C3 H3 0.9500 . ?
C4 C5 1.375(11) . ?
C4 H4 0.9500 . ?
C5 C6 1.396(9) . ?
C5 H5 0.9500 . ?
C7 H7A 0.9900 . ?
C7 H7B 0.9900 . ?
C8 C9 1.513(10) . ?
C8 C10 1.541(11) . ?
C8 H8 1.0000 . ?
C9 H9A 0.9800 . ?
C9 H9B 0.9800 . ?
C9 H9C 0.9800 . ?
C10 H10A 0.9800 . ?
C10 H10B 0.9800 . ?
C10 H10C 0.9800 . ?
C12 C11' 1.494(17) . ?
C12 C11 1.494(17) . ?
C12 H12A 0.9800 . ?
C12 H12B 0.9800 . ?
C12 H12C 0.9800 . ?
Li1 O1 1.909(11) 2_665 ?
Li1 O1 1.909(11) 3_565 ?
Li1 O1 1.909(11) . ?
Li1 O1' 1.92(3) 2_665 ?
Li1 O1' 1.92(3) . ?
Li1 O1' 1.92(3) 3_565 ?
C11 C13 1.59(3) . ?
C11 H11 1.0000 . ?
C13 H13A 0.9800 . ?
C13 H13B 0.9800 . ?
C13 H13C 0.9800 . ?
C11' C13' 1.62(9) . ?
C11' H11' 1.0000 . ?
C13' H13D 0.9800 . ?
C13' H13E 0.9800 . ?
C13' H13F 0.9800 . ?
O1 C17 1.426(15) . ?
O1 C14 1.458(16) . ?
C14 C15 1.35(2) . ?
C14 H14A 0.9900 . ?
C14 H14B 0.9900 . ?
C15 C16 1.49(3) . ?
C15 H15A 0.9900 . ?
C15 H15B 0.9900 . ?
C16 C17 1.450(18) . ?
C16 H16A 0.9900 . ?
C16 H16B 0.9900 . ?
C17 H17A 0.9900 . ?
C17 H17B 0.9900 . ?
O1' C17' 1.44(3) . ?
O1' C14' 1.46(3) . ?
C14' C15' 1.38(3) . ?
C14' H14C 0.9900 . ?
C14' H14D 0.9900 . ?
C15' C16' 1.50(3) . ?
C15' H15C 0.9900 . ?
C15' H15D 0.9900 . ?
C16' C17' 1.48(3) . ?
C16' H16C 0.9900 . ?
C16' H16D 0.9900 . ?
C17' H17C 0.9900 . ?
C17' H17D 0.9900 . ?
O2 C21 1.44(3) . ?
O2 C18 1.50(3) . ?
C18 C19 1.39(3) . ?
C18 H18A 0.9900 . ?
C18 H18B 0.9900 . ?
C19 C20 1.48(3) . ?
C19 H19A 0.9900 . ?
C19 H19B 0.9900 . ?
C20 C21 1.48(3) . ?
C20 H20A 0.9900 . ?
C20 H20B 0.9900 . ?
C21 H21A 0.9900 . ?
C21 H21B 0.9900 . ?

loop_
_geom_torsion_atom_site_label_1
_geom_torsion_atom_site_label_2
_geom_torsion_atom_site_label_3
_geom_torsion_atom_site_label_4
_geom_torsion
_geom_torsion_site_symmetry_1
_geom_torsion_site_symmetry_2
_geom_torsion_site_symmetry_3
_geom_torsion_site_symmetry_4
_geom_torsion_publ_flag
C1 N2 C1 C2 38.0(11) 2_665 . . . ?
C1 N2 C1 C2 -103.8(7) 3_565 . . . ?
C1 N2 C1 C6 -140.3(8) 2_665 . . . ?
C1 N2 C1 C6 77.8(11) 3_565 . . . ?
C6 C1 C2 C3 -1.1(11) . . . . ?
N2 C1 C2 C3 -179.3(7) . . . . ?
C1 C2 C3 C4 -1.6(13) . . . . ?
C2 C3 C4 C5 1.9(13) . . . . ?
C3 C4 C5 C6 0.6(12) . . . . ?
C7 N1 C6 C5 8.8(9) . . . . ?
Sn1 N1 C6 C5 -138.8(6) . . . . ?
C7 N1 C6 C1 -172.4(5) . . . . ?
Sn1 N1 C6 C1 40.0(7) . . . . ?
C4 C5 C6 N1 175.7(6) . . . . ?
C4 C5 C6 C1 -3.1(10) . . . . ?
C2 C1 C6 N1 -175.5(6) . . . . ?
N2 C1 C6 N1 2.8(8) . . . . ?
C2 C1 C6 C5 3.4(10) . . . . ?
N2 C1 C6 C5 -178.3(6) . . . . ?
C6 N1 C7 P3 76.8(6) . . . . ?
Sn1 N1 C7 P3 -134.8(4) . . . . ?
C11' P3 C7 N1 56.1(6) . . . . ?
C11 P3 C7 N1 56.1(6) . . . . ?
C8 P3 C7 N1 163.6(5) . . . . ?
C11' P3 C8 C9 168.6(6) . . . . ?
C11 P3 C8 C9 168.6(6) . . . . ?
C7 P3 C8 C9 66.8(6) . . . . ?
C11' P3 C8 C10 -72.7(7) . . . . ?
C11 P3 C8 C10 -72.7(7) . . . . ?
C7 P3 C8 C10 -174.5(6) . . . . ?
C8 P3 C11 C12 -43.2(7) . . . . ?
C7 P3 C11 C12 57.7(7) . . . . ?
C8 P3 C11 C13 89.3(19) . . . . ?
C7 P3 C11 C13 -169.8(18) . . . . ?
C8 P3 C11' C12 -43.2(7) . . . . ?
C7 P3 C11' C12 57.7(7) . . . . ?
C8 P3 C11' C13' 74(3) . . . . ?
C7 P3 C11' C13' 175(3) . . . . ?
C17 O1 C14 C15 -17(2) . . . . ?
Li1 O1 C14 C15 161.5(18) . . . . ?
O1 C14 C15 C16 17(3) . . . . ?
C14 C15 C16 C17 -11(3) . . . . ?
C14 O1 C17 C16 9.9(18) . . . . ?
Li1 O1 C17 C16 -169.1(13) . . . . ?
C15 C16 C17 O1 0(2) . . . . ?
C17' O1' C14' C15' -16(5) . . . . ?
Li1 O1' C14' C15' 135(4) . . . . ?
O1' C14' C15' C16' 14(6) . . . . ?
C14' C15' C16' C17' -6(7) . . . . ?
C14' O1' C17' C16' 12(6) . . . . ?
Li1 O1' C17' C16' -142(4) . . . . ?
C15' C16' C17' O1' -4(6) . . . . ?
C21 O2 C18 C19 8(6) . . . . ?
O2 C18 C19 C20 -23(7) . . . . ?
C18 C19 C20 C21 29(7) . . . . ?
C18 O2 C21 C20 11(5) . . . . ?
C19 C20 C21 O2 -24(6) . . . . ?
